data_7003049
loop_
_publ_author_name
'Ollagnier, Cecile M. A.'
'Perera, Sarath D.'
'Fitchett, Christopher M.'
'Draper, Sylvia M.'

_publ_section_title
;
 Rhodium and palladium complexes of a pyridyl-centred polyphenylene
 derivative
;
_journal_issue 2
_journal_name_full 'Dalton Transactions'
_journal_page_first 283
_journal_page_last 290
_journal_paper_doi 10.1039/b709818a
_journal_year 2008
_chemical_formula_moiety 'C68 H46 N4 Rh, F6 P, 3(C H Cl3), O'
_chemical_formula_sum 'C71 H49 Cl9 F6 N4 O P Rh'
_chemical_formula_weight 1541.07
_chemical_name_systematic
;
?
;
_space_group_IT_number 14
_symmetry_cell_setting monoclinic
_symmetry_space_group_name_Hall '-P 2ybc'
_symmetry_space_group_name_H-M 'P 1 21/c 1'
_atom_sites_solution_hydrogens geom
_atom_sites_solution_primary direct
_atom_sites_solution_secondary difmap
_audit_creation_method SHELXL-97
_cell_angle_alpha 90.00
_cell_angle_beta 91.501(7)
_cell_angle_gamma 90.00
_cell_formula_units_Z 4
_cell_length_a 24.611(8)
_cell_length_b 13.238(4)
_cell_length_c 21.081(7)
_cell_measurement_temperature 153(2)
_cell_volume 6866(4)
_computing_cell_refinement 'Bruker SMART'
_computing_data_collection 'Bruker SMART'
_computing_data_reduction 'Bruker SAINT'
_computing_molecular_graphics 'Bruker SHELXTL'
_computing_publication_material 'Bruker SHELXTL'
_computing_structure_refinement 'SHELXL-97 (Sheldrick, 1997)'
_computing_structure_solution 'SHELXS-97 (Sheldrick, 1990)'
_diffrn_ambient_temperature 153(2)
_diffrn_measured_fraction_theta_full 0.999
_diffrn_measured_fraction_theta_max 0.999
_diffrn_measurement_device_type 'CCD area detector'
_diffrn_measurement_method 'phi and omega scans'
_diffrn_radiation_monochromator graphite
_diffrn_radiation_source 'fine-focus sealed tube'
_diffrn_radiation_type MoK\a
_diffrn_radiation_wavelength 0.71073
_diffrn_reflns_av_R_equivalents 0.2245
_diffrn_reflns_av_sigmaI/netI 0.2771
_diffrn_reflns_limit_h_max 29
_diffrn_reflns_limit_h_min -24
_diffrn_reflns_limit_k_max 15
_diffrn_reflns_limit_k_min -15
_diffrn_reflns_limit_l_max 24
_diffrn_reflns_limit_l_min -24
_diffrn_reflns_number 35046
_diffrn_reflns_theta_full 25.00
_diffrn_reflns_theta_max 25.00
_diffrn_reflns_theta_min 0.83
_exptl_absorpt_coefficient_mu 0.686
_exptl_absorpt_correction_T_max 0.9797
_exptl_absorpt_correction_T_min 0.8694
_exptl_absorpt_correction_type none
_exptl_crystal_colour yellow
_exptl_crystal_density_diffrn 1.491
_exptl_crystal_density_method 'not measured'
_exptl_crystal_description block
_exptl_crystal_F_000 3112
_exptl_crystal_size_max 0.21
_exptl_crystal_size_mid 0.15
_exptl_crystal_size_min 0.03
_refine_diff_density_max 3.482
_refine_diff_density_min -1.337
_refine_diff_density_rms 0.204
_refine_ls_extinction_method none
_refine_ls_goodness_of_fit_ref 1.311
_refine_ls_hydrogen_treatment constr
_refine_ls_matrix_type full
_refine_ls_number_parameters 839
_refine_ls_number_reflns 12083
_refine_ls_number_restraints 1164
_refine_ls_restrained_S_all 1.300
_refine_ls_R_factor_all 0.2754
_refine_ls_R_factor_gt 0.1414
_refine_ls_shift/su_max 0.024
_refine_ls_shift/su_mean 0.001
_refine_ls_structure_factor_coef Fsqd
_refine_ls_weighting_details 'calc w=1/[\s^2^(Fo^2^)+(0.1000P)^2^+0.0000P] where P=(Fo^2^+2Fc^2^)/3'
_refine_ls_weighting_scheme calc
_refine_ls_wR_factor_gt 0.3003
_refine_ls_wR_factor_ref 0.3471
_reflns_number_gt 4974
_reflns_number_total 12083
_reflns_threshold_expression >2sigma(I)
_cod_data_source_file b709818a.txt
_cod_data_source_block 8
_cod_depositor_comments
;
The following automatic conversions were performed:
'_symmetry_cell_setting' value 'Monoclinic' changed to 'monoclinic'
according to '/home/saulius/struct/CIF-dictionaries/cif_core.dic'
dictionary named 'cif_core.dic' version 2.4.1 from 2010-06-29.

Automatic conversion script
Id: cif_fix_enum 1527 2010-12-29 10:47:43Z saulius 
;
_cod_original_sg_symbol_Hall -P2ybc
_cod_original_sg_symbol_H-M P2(1)/c
_cod_database_code 7003049

loop_
_symmetry_equiv_pos_as_xyz
'x, y, z'
'-x, y+1/2, -z+1/2'
'-x, -y, -z'
'x, -y-1/2, z-1/2'

loop_
_atom_site_label
_atom_site_type_symbol
_atom_site_fract_x
_atom_site_fract_y
_atom_site_fract_z
_atom_site_U_iso_or_equiv
_atom_site_adp_type
_atom_site_occupancy
_atom_site_symmetry_multiplicity
_atom_site_calc_flag
_atom_site_refinement_flags
_atom_site_disorder_assembly
_atom_site_disorder_group
Rh1 Rh 0.72585(5) 0.13148(9) 0.87966(6) 0.0222(3) Uani 1 1 d U . .
N1 N 0.6977(4) 0.0279(8) 0.8194(5) 0.019(3) Uani 1 1 d U A .
C2 C 0.6423(6) 0.0150(10) 0.8148(7) 0.023(3) Uani 1 1 d U . .
C3 C 0.6230(6) -0.0727(10) 0.7819(7) 0.026(4) Uani 1 1 d U A .
C4 C 0.6587(5) -0.1345(11) 0.7509(7) 0.025(3) Uani 1 1 d U . .
C5 C 0.7157(6) -0.1153(10) 0.7544(7) 0.022(3) Uani 1 1 d U A .
C6 C 0.7335(5) -0.0331(10) 0.7912(7) 0.021(3) Uani 1 1 d U . .
C7 C 0.6108(5) 0.0949(10) 0.8470(7) 0.020(3) Uani 1 1 d U A .
N8 N 0.6405(5) 0.1539(8) 0.8872(6) 0.024(3) Uani 1 1 d U A .
C9 C 0.6168(6) 0.2223(11) 0.9224(8) 0.039(4) Uani 1 1 d U . .
H9A H 0.6377 0.2570 0.9540 0.046 Uiso 1 1 calc R A .
C10 C 0.5626(7) 0.2445(12) 0.9145(8) 0.041(4) Uani 1 1 d U A .
H10A H 0.5463 0.2961 0.9389 0.050 Uiso 1 1 calc R . .
C11 C 0.5317(7) 0.1892(12) 0.8696(8) 0.047(5) Uani 1 1 d U . .
H11A H 0.4946 0.2054 0.8614 0.057 Uiso 1 1 calc R A .
C12 C 0.5556(6) 0.1119(10) 0.8377(7) 0.029(4) Uani 1 1 d U A .
H12A H 0.5347 0.0704 0.8095 0.035 Uiso 1 1 calc R . .
C13 C 0.5621(6) -0.0970(10) 0.7780(7) 0.025(3) Uani 1 1 d U . .
C14 C 0.5395(6) -0.1497(11) 0.8253(8) 0.039(4) Uani 1 1 d U A .
H14A H 0.5606 -0.1672 0.8621 0.047 Uiso 1 1 calc R . .
C15 C 0.4850(7) -0.1785(13) 0.8201(10) 0.054(5) Uani 1 1 d U . .
H15A H 0.4685 -0.2136 0.8539 0.065 Uiso 1 1 calc R A .
C16 C 0.4554(7) -0.1557(12) 0.7655(9) 0.050(5) Uani 1 1 d U A .
H16A H 0.4191 -0.1794 0.7605 0.060 Uiso 1 1 calc R . .
C17 C 0.4771(7) -0.1012(13) 0.7202(9) 0.055(5) Uani 1 1 d U . .
H17A H 0.4547 -0.0812 0.6850 0.066 Uiso 1 1 calc R A .
C18 C 0.5330(6) -0.0708(12) 0.7217(8) 0.041(4) Uani 1 1 d U A .
H18A H 0.5492 -0.0360 0.6876 0.049 Uiso 1 1 calc R . .
C19 C 0.6388(5) -0.2301(10) 0.7227(7) 0.022(3) Uani 1 1 d U A .
C20 C 0.6272(6) -0.3136(11) 0.7586(8) 0.035(4) Uani 1 1 d U . .
H20A H 0.6324 -0.3081 0.8033 0.042 Uiso 1 1 calc R A .
C21 C 0.6089(6) -0.4042(12) 0.7351(8) 0.041(4) Uani 1 1 d U A .
H21A H 0.6003 -0.4594 0.7618 0.049 Uiso 1 1 calc R . .
C22 C 0.6037(6) -0.4099(12) 0.6691(8) 0.036(4) Uani 1 1 d U . .
H22A H 0.5926 -0.4724 0.6509 0.044 Uiso 1 1 calc R A .
C23 C 0.6136(6) -0.3313(12) 0.6291(8) 0.040(4) Uani 1 1 d U A .
H23A H 0.6081 -0.3381 0.5845 0.048 Uiso 1 1 calc R . .
C24 C 0.6324(6) -0.2388(12) 0.6564(7) 0.032(4) Uani 1 1 d U . .
H24A H 0.6405 -0.1830 0.6299 0.038 Uiso 1 1 calc R A .
C25 C 0.7523(5) -0.1831(10) 0.7219(7) 0.024(3) Uani 1 1 d U . .
C26 C 0.7663(6) -0.1643(11) 0.6595(8) 0.033(4) Uani 1 1 d U A .
H26A H 0.7512 -0.1078 0.6376 0.039 Uiso 1 1 calc R . .
C27 C 0.8015(7) -0.2265(13) 0.6297(9) 0.046(5) Uani 1 1 d U . .
H27A H 0.8097 -0.2141 0.5867 0.056 Uiso 1 1 calc R A .
C28 C 0.8257(7) -0.3081(13) 0.6612(8) 0.044(4) Uani 1 1 d U A .
H28A H 0.8523 -0.3484 0.6414 0.053 Uiso 1 1 calc R . .
C29 C 0.8098(7) -0.3285(13) 0.7219(9) 0.047(5) Uani 1 1 d U . .
H29A H 0.8241 -0.3856 0.7439 0.056 Uiso 1 1 calc R A .
C30 C 0.7746(6) -0.2682(11) 0.7494(8) 0.033(4) Uani 1 1 d U A .
H30A H 0.7640 -0.2849 0.7911 0.040 Uiso 1 1 calc R . .
C31 C 0.7911(6) -0.0018(11) 0.8075(7) 0.026(4) Uani 1 1 d U A .
C32 C 0.7968(6) 0.0784(11) 0.8498(7) 0.029(4) Uani 1 1 d U A .
C33 C 0.8499(6) 0.1081(11) 0.8697(7) 0.031(4) Uani 1 1 d U . .
H33A H 0.8542 0.1606 0.9002 0.037 Uiso 1 1 calc R A .
C34 C 0.8953(7) 0.0625(13) 0.8459(8) 0.044(4) Uani 1 1 d U A .
H34A H 0.9305 0.0840 0.8596 0.053 Uiso 1 1 calc R . .
C35 C 0.8898(8) -0.0139(15) 0.8024(10) 0.065(5) Uani 1 1 d U . .
H35A H 0.9210 -0.0461 0.7861 0.078 Uiso 1 1 calc R A .
C36 C 0.8372(7) -0.0443(13) 0.7818(8) 0.048(5) Uani 1 1 d U A .
H36A H 0.8332 -0.0947 0.7500 0.057 Uiso 1 1 calc R . .
N37 N 0.7597(4) 0.2325(8) 0.9400(5) 0.022(3) Uani 1 1 d U A .
C38 C 0.7742(6) 0.1968(11) 0.9981(7) 0.026(4) Uani 1 1 d U . .
C39 C 0.8116(5) 0.2533(9) 1.0346(6) 0.013(3) Uani 1 1 d U A .
C40 C 0.8265(5) 0.3457(9) 1.0121(6) 0.016(3) Uani 1 1 d U . .
C41 C 0.8060(5) 0.3887(10) 0.9550(7) 0.023(3) Uani 1 1 d U A .
C42 C 0.7727(5) 0.3235(10) 0.9174(7) 0.020(3) Uani 1 1 d U . .
C43 C 0.7543(6) 0.0946(10) 1.0101(7) 0.023(3) Uani 1 1 d U A .
N44 N 0.7307(6) 0.0404(10) 0.9574(7) 0.028(4) Uani 0.19(10) 1 d PU A 1
C44 C 0.7307(6) 0.0404(10) 0.9574(7) 0.028(4) Uani 0.81(10) 1 d PU A 2
C45 C 0.7141(6) -0.0567(11) 0.9663(8) 0.030(4) Uani 1 1 d U . .
H45A H 0.7017 -0.0938 0.9301 0.036 Uiso 1 1 calc R A 1
C46 C 0.7140(6) -0.1037(12) 1.0231(8) 0.039(4) Uani 1 1 d U A .
H46A H 0.7025 -0.1718 1.0271 0.046 Uiso 1 1 calc R . .
C47 C 0.7314(6) -0.0480(12) 1.0750(8) 0.040(4) Uani 1 1 d U . .
H47A H 0.7295 -0.0771 1.1161 0.048 Uiso 1 1 calc R A .
C48 C 0.7515(6) 0.0483(11) 1.0692(8) 0.031(4) Uani 1 1 d U A .
H48A H 0.7637 0.0838 1.1061 0.038 Uiso 1 1 calc R . .
C49 C 0.8356(6) 0.2115(11) 1.0959(7) 0.028(4) Uani 1 1 d U . .
C50 C 0.8212(6) 0.2515(12) 1.1550(7) 0.035(4) Uani 1 1 d U A .
H50A H 0.7970 0.3072 1.1568 0.041 Uiso 1 1 calc R . .
C51 C 0.8423(7) 0.2096(13) 1.2100(8) 0.044(4) Uani 1 1 d U . .
H51A H 0.8329 0.2364 1.2500 0.053 Uiso 1 1 calc R A .
C52 C 0.8772(7) 0.1285(15) 1.2066(9) 0.055(5) Uani 1 1 d U A .
H52A H 0.8909 0.0989 1.2448 0.066 Uiso 1 1 calc R . .
C53 C 0.8930(7) 0.0882(13) 1.1478(9) 0.053(5) Uani 1 1 d U . .
H53A H 0.9175 0.0329 1.1463 0.064 Uiso 1 1 calc R A .
C54 C 0.8717(6) 0.1312(12) 1.0920(8) 0.039(4) Uani 1 1 d U A .
H54A H 0.8819 0.1059 1.0518 0.047 Uiso 1 1 calc R . .
C55 C 0.8725(6) 0.4043(10) 1.0467(7) 0.025(3) Uani 1 1 d U A .
C56 C 0.8624(7) 0.4753(12) 1.0905(8) 0.042(4) Uani 1 1 d U . .
H56A H 0.8261 0.4910 1.1012 0.050 Uiso 1 1 calc R A .
C57 C 0.9077(8) 0.5276(14) 1.1209(9) 0.061(5) Uani 1 1 d U A .
H57A H 0.9012 0.5798 1.1507 0.073 Uiso 1 1 calc R . .
C58 C 0.9595(8) 0.5020(14) 1.1069(9) 0.060(5) Uani 1 1 d U . .
H58A H 0.9894 0.5336 1.1283 0.072 Uiso 1 1 calc R A .
C59 C 0.9679(8) 0.4328(14) 1.0632(9) 0.058(5) Uani 1 1 d U A .
H59A H 1.0042 0.4179 1.0522 0.069 Uiso 1 1 calc R . .
C60 C 0.9257(6) 0.3809(12) 1.0325(8) 0.043(4) Uani 1 1 d U . .
H60A H 0.9332 0.3300 1.0022 0.052 Uiso 1 1 calc R A .
C61 C 0.8222(6) 0.4916(11) 0.9352(7) 0.030(4) Uani 1 1 d U . .
C62 C 0.8636(6) 0.5115(11) 0.8985(7) 0.029(4) Uani 1 1 d U A .
H62A H 0.8862 0.4572 0.8860 0.035 Uiso 1 1 calc R . .
C63 C 0.8753(7) 0.6044(13) 0.8783(8) 0.049(5) Uani 1 1 d U . .
H63A H 0.9054 0.6148 0.8518 0.059 Uiso 1 1 calc R A .
C64 C 0.8444(8) 0.6834(14) 0.8954(8) 0.051(5) Uani 1 1 d U A .
H64A H 0.8530 0.7489 0.8802 0.061 Uiso 1 1 calc R . .
C65 C 0.8008(8) 0.6717(14) 0.9344(9) 0.056(5) Uani 1 1 d U . .
H65A H 0.7798 0.7283 0.9464 0.067 Uiso 1 1 calc R A .
C66 C 0.7878(7) 0.5725(12) 0.9564(8) 0.040(4) Uani 1 1 d U A .
H66A H 0.7583 0.5606 0.9835 0.047 Uiso 1 1 calc R . .
C67 C 0.7493(5) 0.3465(11) 0.8529(7) 0.025(3) Uani 1 1 d U A .
C68 C 0.7286(5) 0.2613(9) 0.8234(6) 0.027(4) Uani 0.19(10) 1 d PU A 1
N68 N 0.7286(5) 0.2613(9) 0.8234(6) 0.027(4) Uani 0.81(10) 1 d PU A 2
C69 C 0.7050(6) 0.2727(12) 0.7622(7) 0.031(4) Uani 1 1 d U . .
H69A H 0.6893 0.2152 0.7421 0.037 Uiso 1 1 calc R A 1
C70 C 0.7037(6) 0.3615(12) 0.7310(7) 0.030(4) Uani 1 1 d U A .
H70A H 0.6895 0.3657 0.6887 0.037 Uiso 1 1 calc R . .
C71 C 0.7240(6) 0.4473(12) 0.7623(8) 0.038(4) Uani 1 1 d U . .
H71A H 0.7214 0.5115 0.7423 0.045 Uiso 1 1 calc R A .
C72 C 0.7479(6) 0.4390(11) 0.8231(7) 0.027(4) Uani 1 1 d U A .
H72A H 0.7631 0.4967 0.8436 0.032 Uiso 1 1 calc R . .
P1 P 0.65719(19) 0.1094(3) 0.6000(2) 0.0413(12) Uani 1 1 d U . .
F1 F 0.7080(5) 0.0853(9) 0.6420(6) 0.089(4) Uani 1 1 d U . .
F2 F 0.6885(6) 0.0984(11) 0.5378(7) 0.119(5) Uani 1 1 d U . .
F3 F 0.6409(6) -0.0038(9) 0.5982(7) 0.110(5) Uani 1 1 d U . .
F4 F 0.6732(5) 0.2228(9) 0.6021(6) 0.095(4) Uani 1 1 d U . .
F5 F 0.6242(6) 0.1293(11) 0.6606(6) 0.115(5) Uani 1 1 d U . .
F6 F 0.6060(4) 0.1336(9) 0.5541(5) 0.083(4) Uani 1 1 d U . .
C80 C 0.9866(9) 0.1982(15) 0.7481(10) 0.074(6) Uani 1 1 d U . .
H80A H 0.9484 0.1775 0.7369 0.089 Uiso 1 1 calc R . .
Cl81 Cl 0.9839(4) 0.2781(6) 0.8134(4) 0.146(3) Uani 1 1 d U . .
Cl82 Cl 1.0114(3) 0.2661(6) 0.6824(5) 0.150(3) Uani 1 1 d U . .
Cl83 Cl 1.0228(2) 0.0910(4) 0.7620(3) 0.0788(18) Uani 1 1 d U . .
C84 C 0.5979(8) 0.9255(14) 0.4599(9) 0.066(6) Uani 1 1 d DU . .
H84A H 0.5999 0.9620 0.5014 0.079 Uiso 1 1 calc R . .
Cl85 Cl 0.6241(3) 0.8094(4) 0.4687(3) 0.104(2) Uani 1 1 d DU . .
Cl86 Cl 0.5289(2) 0.9186(5) 0.4320(3) 0.090(2) Uani 1 1 d DU . .
Cl87 Cl 0.6343(2) 0.9951(4) 0.4015(2) 0.0609(14) Uani 1 1 d DU . .
C88 C 0.0639(9) 0.3542(17) 0.4778(12) 0.28(2) Uani 1 1 d DU . .
H88A H 0.0511 0.3911 0.4388 0.340 Uiso 1 1 calc R . .
Cl89 Cl 0.0669(4) 0.2309(7) 0.4631(5) 0.190(4) Uani 1 1 d DU . .
Cl90 Cl 0.0177(5) 0.3747(10) 0.5405(7) 0.274(7) Uani 1 1 d DU . .
Cl91 Cl 0.1289(2) 0.4037(4) 0.5049(3) 0.0830(18) Uani 1 1 d DU . .
O100 O 0.5307(5) -0.0855(11) 0.9868(5) 0.076(4) Uani 1 1 d U . .

loop_
_atom_site_aniso_label
_atom_site_aniso_U_11
_atom_site_aniso_U_22
_atom_site_aniso_U_33
_atom_site_aniso_U_23
_atom_site_aniso_U_13
_atom_site_aniso_U_12
Rh1 0.0139(5) 0.0277(6) 0.0242(7) -0.0035(7) -0.0118(5) -0.0026(6)
N1 0.020(3) 0.020(3) 0.019(3) -0.001(2) -0.002(2) -0.002(2)
C2 0.020(6) 0.023(6) 0.024(7) -0.003(6) -0.012(6) -0.005(5)
C3 0.025(6) 0.026(6) 0.028(7) 0.003(6) -0.011(6) -0.003(5)
C4 0.024(6) 0.027(6) 0.022(6) -0.002(6) -0.006(5) -0.001(6)
C5 0.023(6) 0.024(6) 0.019(6) -0.004(6) -0.004(5) -0.010(5)
C6 0.018(6) 0.029(6) 0.017(7) 0.005(6) 0.006(6) 0.007(5)
C7 0.015(6) 0.020(6) 0.026(7) 0.000(5) 0.001(6) -0.006(5)
N8 0.023(6) 0.021(6) 0.028(6) -0.008(5) -0.009(5) -0.005(5)
C9 0.038(7) 0.036(7) 0.041(8) -0.013(6) -0.016(7) -0.007(6)
C10 0.039(7) 0.037(7) 0.048(8) -0.013(7) -0.008(7) 0.010(6)
C11 0.033(7) 0.051(8) 0.057(8) -0.007(7) -0.010(7) 0.002(6)
C12 0.022(6) 0.031(7) 0.034(7) -0.008(6) -0.005(6) -0.003(5)
C13 0.020(6) 0.026(6) 0.029(7) -0.004(6) -0.011(6) -0.006(5)
C14 0.023(7) 0.042(7) 0.051(8) 0.002(7) -0.005(6) 0.000(6)
C15 0.044(8) 0.050(8) 0.069(9) 0.001(7) 0.014(7) -0.004(7)
C16 0.036(8) 0.051(8) 0.063(9) -0.006(7) -0.008(7) -0.008(7)
C17 0.045(8) 0.061(8) 0.058(9) -0.017(7) -0.018(7) 0.007(7)
C18 0.033(7) 0.050(7) 0.040(8) -0.010(7) -0.010(7) 0.007(6)
C19 0.018(6) 0.027(6) 0.022(7) -0.009(6) 0.002(6) 0.000(5)
C20 0.031(7) 0.038(7) 0.034(7) 0.004(6) -0.012(6) 0.000(6)
C21 0.039(7) 0.037(7) 0.047(8) 0.005(7) -0.005(7) -0.007(6)
C22 0.033(7) 0.030(7) 0.046(8) -0.013(6) -0.003(7) -0.002(6)
C23 0.036(7) 0.047(7) 0.037(8) -0.010(7) -0.001(6) -0.007(6)
C24 0.027(7) 0.040(7) 0.029(7) -0.001(6) 0.004(6) -0.004(6)
C25 0.015(6) 0.026(6) 0.031(7) -0.003(6) -0.004(6) -0.002(5)
C26 0.029(7) 0.033(7) 0.036(7) -0.002(6) -0.005(6) -0.002(6)
C27 0.048(8) 0.049(8) 0.042(8) 0.001(7) 0.002(7) -0.002(7)
C28 0.039(7) 0.047(8) 0.047(8) -0.002(7) 0.002(7) 0.007(6)
C29 0.043(8) 0.051(8) 0.047(8) 0.003(7) 0.003(7) 0.003(7)
C30 0.032(7) 0.037(7) 0.031(7) -0.002(6) -0.002(6) 0.003(6)
C31 0.026(6) 0.030(7) 0.023(7) 0.000(6) 0.002(6) -0.001(6)
C32 0.017(6) 0.035(7) 0.035(7) 0.003(6) -0.010(6) 0.002(6)
C33 0.028(7) 0.034(7) 0.031(7) 0.002(6) -0.008(6) -0.005(6)
C34 0.033(7) 0.055(8) 0.046(8) -0.014(7) 0.006(7) -0.005(6)
C35 0.049(8) 0.071(9) 0.075(9) -0.013(8) 0.001(8) -0.001(7)
C36 0.037(7) 0.058(8) 0.048(8) -0.013(7) -0.007(7) -0.006(7)
N37 0.017(5) 0.028(6) 0.021(6) 0.001(5) -0.007(5) 0.000(5)
C38 0.024(6) 0.027(6) 0.027(7) -0.002(6) 0.003(6) 0.004(5)
C39 0.012(3) 0.014(3) 0.014(4) -0.001(2) -0.002(2) 0.000(2)
C40 0.012(6) 0.020(6) 0.017(6) -0.003(5) -0.009(5) 0.002(5)
C41 0.017(6) 0.023(6) 0.028(7) -0.003(6) -0.002(6) 0.009(5)
C42 0.015(6) 0.023(6) 0.021(7) -0.004(6) -0.009(5) -0.006(5)
C43 0.022(6) 0.027(6) 0.020(7) 0.005(6) -0.002(6) -0.001(5)
N44 0.028(6) 0.030(6) 0.026(6) 0.000(5) 0.000(5) 0.001(5)
C44 0.028(6) 0.030(6) 0.026(6) 0.000(5) 0.000(5) 0.001(5)
C45 0.024(7) 0.031(7) 0.035(7) -0.002(6) -0.004(6) -0.001(6)
C46 0.040(7) 0.032(7) 0.044(8) -0.002(6) -0.005(7) -0.001(6)
C47 0.040(7) 0.044(7) 0.036(8) 0.007(7) -0.005(7) 0.001(6)
C48 0.022(6) 0.037(7) 0.035(7) 0.011(6) -0.015(6) -0.004(6)
C49 0.022(6) 0.033(7) 0.028(7) 0.001(6) -0.004(6) -0.005(6)
C50 0.025(7) 0.044(7) 0.034(8) 0.004(6) -0.003(6) -0.004(6)
C51 0.047(8) 0.057(8) 0.029(8) 0.003(7) 0.002(7) -0.007(7)
C52 0.052(8) 0.066(8) 0.045(8) 0.008(7) -0.015(7) -0.010(7)
C53 0.053(8) 0.048(8) 0.058(9) 0.005(7) -0.010(7) 0.002(7)
C54 0.045(7) 0.036(7) 0.036(7) 0.005(7) -0.005(6) -0.003(6)
C55 0.023(6) 0.028(6) 0.024(7) -0.007(6) -0.013(6) 0.002(5)
C56 0.027(7) 0.048(7) 0.050(8) -0.005(7) -0.013(7) -0.006(6)
C57 0.063(9) 0.059(8) 0.061(9) -0.019(7) -0.006(8) -0.005(7)
C58 0.049(8) 0.061(8) 0.069(9) -0.014(7) -0.016(7) 0.000(7)
C59 0.041(8) 0.062(8) 0.069(9) -0.015(7) -0.015(7) 0.002(7)
C60 0.034(7) 0.043(7) 0.052(8) -0.017(7) -0.010(7) 0.005(6)
C61 0.028(7) 0.032(7) 0.031(7) -0.001(6) -0.018(6) -0.004(6)
C62 0.029(7) 0.030(7) 0.028(7) 0.003(6) -0.006(6) -0.007(6)
C63 0.047(8) 0.056(8) 0.045(8) 0.004(7) -0.010(7) -0.007(7)
C64 0.059(8) 0.047(8) 0.045(8) 0.004(7) -0.018(7) -0.018(7)
C65 0.060(8) 0.051(8) 0.054(9) -0.012(7) -0.020(7) 0.004(7)
C66 0.038(7) 0.042(7) 0.037(8) -0.004(7) -0.016(7) -0.006(6)
C67 0.012(6) 0.032(7) 0.031(7) -0.005(6) -0.005(5) -0.003(5)
C68 0.019(5) 0.031(6) 0.031(6) -0.006(5) -0.003(5) -0.007(4)
N68 0.019(5) 0.031(6) 0.031(6) -0.006(5) -0.003(5) -0.007(4)
C69 0.024(7) 0.037(7) 0.030(7) -0.006(6) -0.012(6) 0.002(6)
C70 0.029(7) 0.038(7) 0.024(7) -0.003(6) -0.012(6) 0.001(6)
C71 0.041(7) 0.034(7) 0.037(8) 0.008(6) -0.002(7) 0.007(6)
C72 0.022(7) 0.030(7) 0.027(7) -0.003(6) -0.005(6) -0.005(5)
P1 0.041(3) 0.046(3) 0.036(3) 0.004(2) -0.017(2) -0.006(2)
F1 0.079(7) 0.089(7) 0.095(7) -0.005(6) -0.050(6) 0.012(6)
F2 0.103(8) 0.154(9) 0.099(8) -0.020(7) 0.000(7) -0.005(7)
F3 0.133(8) 0.078(7) 0.115(8) 0.016(7) -0.044(7) -0.017(6)
F4 0.112(8) 0.077(7) 0.095(7) 0.004(6) -0.034(7) -0.017(6)
F5 0.102(8) 0.153(9) 0.089(8) -0.021(7) 0.012(7) -0.014(7)
F6 0.061(6) 0.103(7) 0.084(7) 0.008(6) -0.032(6) 0.003(6)
C80 0.067(9) 0.071(9) 0.085(10) -0.006(8) 0.009(8) -0.001(8)
Cl81 0.159(6) 0.113(5) 0.163(6) -0.055(5) -0.063(5) -0.002(5)
Cl82 0.124(6) 0.117(5) 0.213(7) 0.049(5) 0.056(5) 0.050(5)
Cl83 0.040(3) 0.076(3) 0.119(5) 0.013(3) -0.020(3) 0.008(2)
C84 0.076(10) 0.062(9) 0.058(9) -0.002(8) -0.013(8) -0.002(8)
Cl85 0.135(5) 0.074(4) 0.101(5) 0.023(4) -0.044(4) 0.000(4)
Cl86 0.067(4) 0.106(4) 0.095(4) -0.015(4) -0.014(3) -0.015(3)
Cl87 0.057(3) 0.066(3) 0.059(3) 0.003(3) -0.018(3) -0.002(2)
C88 0.28(2) 0.27(2) 0.30(2) -0.001(10) 0.034(10) -0.001(10)
Cl89 0.159(7) 0.216(8) 0.197(8) -0.041(7) 0.019(6) -0.032(6)
Cl90 0.242(10) 0.284(10) 0.298(10) -0.052(8) 0.048(8) -0.026(8)
Cl91 0.094(4) 0.067(3) 0.088(4) 0.009(3) -0.009(4) -0.008(3)
O100 0.080(7) 0.134(8) 0.013(6) 0.012(6) 0.002(6) 0.059(7)

loop_
_atom_type_symbol
_atom_type_description
_atom_type_scat_dispersion_real
_atom_type_scat_dispersion_imag
_atom_type_scat_source
C C 0.0033 0.0016 'International Tables Vol C Tables 4.2.6.8 and 6.1.1.4'
H H 0.0000 0.0000 'International Tables Vol C Tables 4.2.6.8 and 6.1.1.4'
N N 0.0061 0.0033 'International Tables Vol C Tables 4.2.6.8 and 6.1.1.4'
F F 0.0171 0.0103 'International Tables Vol C Tables 4.2.6.8 and 6.1.1.4'
P P 0.1023 0.0942 'International Tables Vol C Tables 4.2.6.8 and 6.1.1.4'
Rh Rh -1.1178 0.9187 'International Tables Vol C Tables 4.2.6.8 and 6.1.1.4'
Cl Cl 0.1484 0.1585 'International Tables Vol C Tables 4.2.6.8 and 6.1.1.4'
O O 0.0106 0.0060 'International Tables Vol C Tables 4.2.6.8 and 6.1.1.4'

loop_
_geom_angle_atom_site_label_1
_geom_angle_atom_site_label_2
_geom_angle_atom_site_label_3
_geom_angle
_geom_angle_site_symmetry_1
_geom_angle_site_symmetry_3
_geom_angle_publ_flag
N1 Rh1 C32 81.3(5) . . ?
N1 Rh1 N37 176.0(5) . . ?
C32 Rh1 N37 94.7(5) . . ?
N1 Rh1 N44 96.8(5) . . ?
C32 Rh1 N44 90.7(6) . . ?
N37 Rh1 N44 82.6(5) . . ?
N1 Rh1 C68 102.7(5) . . ?
C32 Rh1 C68 93.9(5) . . ?
N37 Rh1 C68 78.0(5) . . ?
N44 Rh1 C68 160.4(5) . . ?
N1 Rh1 N8 79.3(4) . . ?
C32 Rh1 N8 160.5(5) . . ?
N37 Rh1 N8 104.7(4) . . ?
N44 Rh1 N8 93.4(5) . . ?
C68 Rh1 N8 88.5(4) . . ?
C6 N1 C2 123.7(12) . . ?
C6 N1 Rh1 118.4(9) . . ?
C2 N1 Rh1 117.5(9) . . ?
N1 C2 C3 116.9(13) . . ?
N1 C2 C7 114.0(11) . . ?
C3 C2 C7 129.1(13) . . ?
C4 C3 C2 120.4(13) . . ?
C4 C3 C13 119.0(12) . . ?
C2 C3 C13 120.6(13) . . ?
C3 C4 C5 120.6(13) . . ?
C3 C4 C19 119.5(12) . . ?
C5 C4 C19 119.2(12) . . ?
C6 C5 C4 117.4(13) . . ?
C6 C5 C25 123.4(12) . . ?
C4 C5 C25 119.1(12) . . ?
N1 C6 C5 120.8(13) . . ?
N1 C6 C31 111.0(12) . . ?
C5 C6 C31 128.2(13) . . ?
N8 C7 C12 120.4(13) . . ?
N8 C7 C2 114.8(12) . . ?
C12 C7 C2 124.8(13) . . ?
C9 N8 C7 120.8(12) . . ?
C9 N8 Rh1 126.1(10) . . ?
C7 N8 Rh1 112.9(9) . . ?
N8 C9 C10 121.5(15) . . ?
N8 C9 H9A 119.2 . . ?
C10 C9 H9A 119.2 . . ?
C9 C10 C11 118.5(15) . . ?
C9 C10 H10A 120.7 . . ?
C11 C10 H10A 120.7 . . ?
C12 C11 C10 119.3(15) . . ?
C12 C11 H11A 120.3 . . ?
C10 C11 H11A 120.3 . . ?
C11 C12 C7 119.0(14) . . ?
C11 C12 H12A 120.5 . . ?
C7 C12 H12A 120.5 . . ?
C14 C13 C18 122.6(14) . . ?
C14 C13 C3 119.4(13) . . ?
C18 C13 C3 117.8(14) . . ?
C13 C14 C15 119.8(17) . . ?
C13 C14 H14A 120.1 . . ?
C15 C14 H14A 120.1 . . ?
C16 C15 C14 119.4(18) . . ?
C16 C15 H15A 120.3 . . ?
C14 C15 H15A 120.3 . . ?
C17 C16 C15 120.5(17) . . ?
C17 C16 H16A 119.8 . . ?
C15 C16 H16A 119.8 . . ?
C16 C17 C18 122.9(18) . . ?
C16 C17 H17A 118.5 . . ?
C18 C17 H17A 118.5 . . ?
C13 C18 C17 114.5(16) . . ?
C13 C18 H18A 122.8 . . ?
C17 C18 H18A 122.8 . . ?
C20 C19 C24 117.5(14) . . ?
C20 C19 C4 122.6(13) . . ?
C24 C19 C4 119.8(13) . . ?
C21 C20 C19 125.2(16) . . ?
C21 C20 H20A 117.4 . . ?
C19 C20 H20A 117.4 . . ?
C20 C21 C22 115.4(15) . . ?
C20 C21 H21A 122.3 . . ?
C22 C21 H21A 122.3 . . ?
C21 C22 C23 124.2(15) . . ?
C21 C22 H22A 117.9 . . ?
C23 C22 H22A 117.9 . . ?
C22 C23 C24 117.8(15) . . ?
C22 C23 H23A 121.1 . . ?
C24 C23 H23A 121.1 . . ?
C19 C24 C23 119.9(15) . . ?
C19 C24 H24A 120.1 . . ?
C23 C24 H24A 120.1 . . ?
C30 C25 C26 116.1(14) . . ?
C30 C25 C5 123.5(14) . . ?
C26 C25 C5 120.4(13) . . ?
C27 C26 C25 120.3(15) . . ?
C27 C26 H26A 119.8 . . ?
C25 C26 H26A 119.8 . . ?
C26 C27 C28 121.2(17) . . ?
C26 C27 H27A 119.4 . . ?
C28 C27 H27A 119.4 . . ?
C29 C28 C27 117.9(17) . . ?
C29 C28 H28A 121.1 . . ?
C27 C28 H28A 121.1 . . ?
C30 C29 C28 119.7(17) . . ?
C30 C29 H29A 120.1 . . ?
C28 C29 H29A 120.1 . . ?
C29 C30 C25 124.6(16) . . ?
C29 C30 H30A 117.7 . . ?
C25 C30 H30A 117.7 . . ?
C32 C31 C36 119.4(14) . . ?
C32 C31 C6 115.7(13) . . ?
C36 C31 C6 124.9(14) . . ?
C31 C32 C33 118.5(14) . . ?
C31 C32 Rh1 113.4(10) . . ?
C33 C32 Rh1 127.9(12) . . ?
C34 C33 C32 121.4(15) . . ?
C34 C33 H33A 119.3 . . ?
C32 C33 H33A 119.3 . . ?
C33 C34 C35 120.0(17) . . ?
C33 C34 H34A 120.0 . . ?
C35 C34 H34A 120.0 . . ?
C34 C35 C36 119.3(18) . . ?
C34 C35 H35A 120.4 . . ?
C36 C35 H35A 120.4 . . ?
C35 C36 C31 121.1(17) . . ?
C35 C36 H36A 119.4 . . ?
C31 C36 H36A 119.4 . . ?
C42 N37 C38 125.3(12) . . ?
C42 N37 Rh1 118.2(9) . . ?
C38 N37 Rh1 115.8(9) . . ?
N37 C38 C39 117.7(13) . . ?
N37 C38 C43 113.5(13) . . ?
C39 C38 C43 128.1(13) . . ?
C40 C39 C38 117.8(12) . . ?
C40 C39 C49 121.5(12) . . ?
C38 C39 C49 120.7(12) . . ?
C39 C40 C41 124.2(12) . . ?
C39 C40 C55 119.2(12) . . ?
C41 C40 C55 116.3(11) . . ?
C40 C41 C42 114.9(12) . . ?
C40 C41 C61 121.1(12) . . ?
C42 C41 C61 123.9(13) . . ?
N37 C42 C41 119.3(13) . . ?
N37 C42 C67 114.7(12) . . ?
C41 C42 C67 126.0(12) . . ?
C48 C43 N44 116.4(13) . . ?
C48 C43 C38 125.9(14) . . ?
N44 C43 C38 117.3(13) . . ?
C45 N44 C43 118.8(14) . . ?
C45 N44 Rh1 131.1(12) . . ?
C43 N44 Rh1 110.0(9) . . ?
N44 C45 C46 124.3(16) . . ?
N44 C45 H45A 117.8 . . ?
C46 C45 H45A 117.8 . . ?
C45 C46 C47 116.8(15) . . ?
C45 C46 H46A 121.6 . . ?
C47 C46 H46A 121.6 . . ?
C48 C47 C46 122.0(16) . . ?
C48 C47 H47A 119.0 . . ?
C46 C47 H47A 119.0 . . ?
C47 C48 C43 121.0(15) . . ?
C47 C48 H48A 119.5 . . ?
C43 C48 H48A 119.5 . . ?
C54 C49 C50 121.1(15) . . ?
C54 C49 C39 117.8(13) . . ?
C50 C49 C39 121.0(13) . . ?
C51 C50 C49 119.8(15) . . ?
C51 C50 H50A 120.1 . . ?
C49 C50 H50A 120.1 . . ?
C50 C51 C52 119.5(17) . . ?
C50 C51 H51A 120.3 . . ?
C52 C51 H51A 120.3 . . ?
C51 C52 C53 121.8(17) . . ?
C51 C52 H52A 119.1 . . ?
C53 C52 H52A 119.1 . . ?
C54 C53 C52 118.7(17) . . ?
C54 C53 H53A 120.7 . . ?
C52 C53 H53A 120.7 . . ?
C49 C54 C53 119.2(16) . . ?
C49 C54 H54A 120.4 . . ?
C53 C54 H54A 120.4 . . ?
C56 C55 C60 119.8(14) . . ?
C56 C55 C40 122.1(13) . . ?
C60 C55 C40 118.1(13) . . ?
C55 C56 C57 119.0(16) . . ?
C55 C56 H56A 120.5 . . ?
C57 C56 H56A 120.5 . . ?
C58 C57 C56 120.0(18) . . ?
C58 C57 H57A 120.0 . . ?
C56 C57 H57A 120.0 . . ?
C59 C58 C57 119.3(19) . . ?
C59 C58 H58A 120.3 . . ?
C57 C58 H58A 120.3 . . ?
C58 C59 C60 122.6(19) . . ?
C58 C59 H59A 118.7 . . ?
C60 C59 H59A 118.7 . . ?
C55 C60 C59 119.1(16) . . ?
C55 C60 H60A 120.4 . . ?
C59 C60 H60A 120.4 . . ?
C62 C61 C66 120.1(15) . . ?
C62 C61 C41 124.4(14) . . ?
C66 C61 C41 115.5(14) . . ?
C61 C62 C63 123.0(16) . . ?
C61 C62 H62A 118.5 . . ?
C63 C62 H62A 118.5 . . ?
C64 C63 C62 120.2(18) . . ?
C64 C63 H63A 119.9 . . ?
C62 C63 H63A 119.9 . . ?
C63 C64 C65 121.7(18) . . ?
C63 C64 H64A 119.1 . . ?
C65 C64 H64A 119.1 . . ?
C64 C65 C66 118.8(17) . . ?
C64 C65 H65A 120.6 . . ?
C66 C65 H65A 120.6 . . ?
C65 C66 C61 116.2(16) . . ?
C65 C66 H66A 121.9 . . ?
C61 C66 H66A 121.9 . . ?
C68 C67 C72 121.2(14) . . ?
C68 C67 C42 111.9(12) . . ?
C72 C67 C42 126.9(13) . . ?
C67 C68 C69 117.6(13) . . ?
C67 C68 Rh1 115.7(10) . . ?
C69 C68 Rh1 126.1(10) . . ?
C70 C69 C68 123.1(14) . . ?
C70 C69 H69A 118.5 . . ?
C68 C69 H69A 118.5 . . ?
C69 C70 C71 118.2(14) . . ?
C69 C70 H70A 120.9 . . ?
C71 C70 H70A 120.9 . . ?
C72 C71 C70 120.3(15) . . ?
C72 C71 H71A 119.9 . . ?
C70 C71 H71A 119.9 . . ?
C67 C72 C71 119.5(14) . . ?
C67 C72 H72A 120.3 . . ?
C71 C72 H72A 120.3 . . ?
F2 P1 F1 92.9(8) . . ?
F2 P1 F4 89.1(8) . . ?
F1 P1 F4 89.0(7) . . ?
F2 P1 F3 91.2(8) . . ?
F1 P1 F3 91.1(7) . . ?
F4 P1 F3 179.7(10) . . ?
F2 P1 F5 175.3(9) . . ?
F1 P1 F5 89.9(8) . . ?
F4 P1 F5 87.2(8) . . ?
F3 P1 F5 92.5(8) . . ?
F2 P1 F6 84.7(7) . . ?
F1 P1 F6 177.6(8) . . ?
F4 P1 F6 91.1(7) . . ?
F3 P1 F6 88.8(7) . . ?
F5 P1 F6 92.5(7) . . ?
Cl83 C80 Cl81 113.7(13) . . ?
Cl83 C80 Cl82 111.6(12) . . ?
Cl81 C80 Cl82 109.3(12) . . ?
Cl83 C80 H80A 107.3 . . ?
Cl81 C80 H80A 107.3 . . ?
Cl82 C80 H80A 107.3 . . ?
Cl85 C84 Cl86 110.5(10) . . ?
Cl85 C84 Cl87 110.4(11) . . ?
Cl86 C84 Cl87 106.8(10) . . ?
Cl85 C84 H84A 109.7 . . ?
Cl86 C84 H84A 109.7 . . ?
Cl87 C84 H84A 109.7 . . ?
Cl89 C88 Cl90 108.6(13) . . ?
Cl89 C88 Cl91 111.8(13) . . ?
Cl90 C88 Cl91 106.7(12) . . ?
Cl89 C88 H88A 109.9 . . ?
Cl90 C88 H88A 109.9 . . ?
Cl91 C88 H88A 109.9 . . ?

loop_
_geom_bond_atom_site_label_1
_geom_bond_atom_site_label_2
_geom_bond_distance
_geom_bond_site_symmetry_2
_geom_bond_publ_flag
Rh1 N1 1.982(11) . ?
Rh1 C32 1.999(15) . ?
Rh1 N37 2.011(11) . ?
Rh1 N44 2.035(14) . ?
Rh1 C68 2.090(12) . ?
Rh1 N8 2.132(11) . ?
N1 C6 1.347(16) . ?
N1 C2 1.374(17) . ?
C2 C3 1.427(18) . ?
C2 C7 1.485(18) . ?
C3 C4 1.377(19) . ?
C3 C13 1.533(19) . ?
C4 C5 1.427(18) . ?
C4 C19 1.476(18) . ?
C5 C6 1.401(18) . ?
C5 C25 1.455(18) . ?
C6 C31 1.508(19) . ?
C7 N8 1.352(16) . ?
C7 C12 1.386(18) . ?
N8 C9 1.316(17) . ?
C9 C10 1.37(2) . ?
C9 H9A 0.9500 . ?
C10 C11 1.41(2) . ?
C10 H10A 0.9500 . ?
C11 C12 1.37(2) . ?
C11 H11A 0.9500 . ?
C12 H12A 0.9500 . ?
C13 C14 1.35(2) . ?
C13 C18 1.41(2) . ?
C14 C15 1.40(2) . ?
C14 H14A 0.9500 . ?
C15 C16 1.38(2) . ?
C15 H15A 0.9500 . ?
C16 C17 1.32(2) . ?
C16 H16A 0.9500 . ?
C17 C18 1.43(2) . ?
C17 H17A 0.9500 . ?
C18 H18A 0.9500 . ?
C19 C20 1.373(19) . ?
C19 C24 1.407(19) . ?
C20 C21 1.37(2) . ?
C20 H20A 0.9500 . ?
C21 C22 1.39(2) . ?
C21 H21A 0.9500 . ?
C22 C23 1.36(2) . ?
C22 H22A 0.9500 . ?
C23 C24 1.43(2) . ?
C23 H23A 0.9500 . ?
C24 H24A 0.9500 . ?
C25 C30 1.376(19) . ?
C25 C26 1.39(2) . ?
C26 C27 1.36(2) . ?
C26 H26A 0.9500 . ?
C27 C28 1.39(2) . ?
C27 H27A 0.9500 . ?
C28 C29 1.37(2) . ?
C28 H28A 0.9500 . ?
C29 C30 1.32(2) . ?
C29 H29A 0.9500 . ?
C30 H30A 0.9500 . ?
C31 C32 1.392(19) . ?
C31 C36 1.39(2) . ?
C32 C33 1.417(19) . ?
C33 C34 1.38(2) . ?
C33 H33A 0.9500 . ?
C34 C35 1.37(2) . ?
C34 H34A 0.9500 . ?
C35 C36 1.41(2) . ?
C35 H35A 0.9500 . ?
C36 H36A 0.9500 . ?
N37 C42 1.337(16) . ?
N37 C38 1.353(17) . ?
C38 C39 1.400(18) . ?
C38 C43 1.464(18) . ?
C39 C40 1.365(17) . ?
C39 C49 1.512(18) . ?
C40 C41 1.414(18) . ?
C40 C55 1.540(18) . ?
C41 C42 1.417(18) . ?
C41 C61 1.483(19) . ?
C42 C67 1.494(19) . ?
C43 C48 1.392(19) . ?
C43 N44 1.433(19) . ?
N44 C45 1.365(19) . ?
C45 C46 1.35(2) . ?
C45 H45A 0.9500 . ?
C46 C47 1.38(2) . ?
C46 H46A 0.9500 . ?
C47 C48 1.37(2) . ?
C47 H47A 0.9500 . ?
C48 H48A 0.9500 . ?
C49 C54 1.39(2) . ?
C49 C50 1.41(2) . ?
C50 C51 1.37(2) . ?
C50 H50A 0.9500 . ?
C51 C52 1.38(2) . ?
C51 H51A 0.9500 . ?
C52 C53 1.41(2) . ?
C52 H52A 0.9500 . ?
C53 C54 1.40(2) . ?
C53 H53A 0.9500 . ?
C54 H54A 0.9500 . ?
C55 C56 1.34(2) . ?
C55 C60 1.39(2) . ?
C56 C57 1.45(2) . ?
C56 H56A 0.9500 . ?
C57 C58 1.36(2) . ?
C57 H57A 0.9500 . ?
C58 C59 1.32(2) . ?
C58 H58A 0.9500 . ?
C59 C60 1.39(2) . ?
C59 H59A 0.9500 . ?
C60 H60A 0.9500 . ?
C61 C62 1.32(2) . ?
C61 C66 1.44(2) . ?
C62 C63 1.34(2) . ?
C62 H62A 0.9500 . ?
C63 C64 1.35(2) . ?
C63 H63A 0.9500 . ?
C64 C65 1.38(2) . ?
C64 H64A 0.9500 . ?
C65 C66 1.43(2) . ?
C65 H65A 0.9500 . ?
C66 H66A 0.9500 . ?
C67 C68 1.379(17) . ?
C67 C72 1.375(19) . ?
C68 C69 1.408(18) . ?
C69 C70 1.347(19) . ?
C69 H69A 0.9500 . ?
C70 C71 1.40(2) . ?
C70 H70A 0.9500 . ?
C71 C72 1.40(2) . ?
C71 H71A 0.9500 . ?
C72 H72A 0.9500 . ?
P1 F2 1.546(14) . ?
P1 F1 1.545(11) . ?
P1 F4 1.551(12) . ?
P1 F3 1.551(12) . ?
P1 F5 1.554(13) . ?
P1 F6 1.602(11) . ?
C80 Cl83 1.70(2) . ?
C80 Cl81 1.74(2) . ?
C80 Cl82 1.77(2) . ?
C80 H80A 1.0000 . ?
C84 Cl85 1.675(18) . ?
C84 Cl86 1.785(19) . ?
C84 Cl87 1.795(19) . ?
C84 H84A 1.0000 . ?
C88 Cl89 1.66(2) . ?
C88 Cl90 1.79(2) . ?
C88 Cl91 1.81(2) . ?
C88 H88A 1.0000 . ?

loop_
_geom_torsion_atom_site_label_1
_geom_torsion_atom_site_label_2
_geom_torsion_atom_site_label_3
_geom_torsion_atom_site_label_4
_geom_torsion
_geom_torsion_site_symmetry_1
_geom_torsion_site_symmetry_2
_geom_torsion_site_symmetry_3
_geom_torsion_site_symmetry_4
_geom_torsion_publ_flag
C32 Rh1 N1 C6 5.0(10) . . . . ?
N37 Rh1 N1 C6 -4(7) . . . . ?
N44 Rh1 N1 C6 -84.6(10) . . . . ?
C68 Rh1 N1 C6 97.1(10) . . . . ?
N8 Rh1 N1 C6 -176.9(10) . . . . ?
C32 Rh1 N1 C2 177.4(11) . . . . ?
N37 Rh1 N1 C2 169(6) . . . . ?
N44 Rh1 N1 C2 87.8(10) . . . . ?
C68 Rh1 N1 C2 -90.4(10) . . . . ?
N8 Rh1 N1 C2 -4.5(10) . . . . ?
C6 N1 C2 C3 5(2) . . . . ?
Rh1 N1 C2 C3 -167.2(10) . . . . ?
C6 N1 C2 C7 -176.8(12) . . . . ?
Rh1 N1 C2 C7 11.2(15) . . . . ?
N1 C2 C3 C4 -7(2) . . . . ?
C7 C2 C3 C4 175.2(14) . . . . ?
N1 C2 C3 C13 176.1(13) . . . . ?
C7 C2 C3 C13 -2(2) . . . . ?
C2 C3 C4 C5 4(2) . . . . ?
C13 C3 C4 C5 -178.9(13) . . . . ?
C2 C3 C4 C19 173.9(13) . . . . ?
C13 C3 C4 C19 -9(2) . . . . ?
C3 C4 C5 C6 1(2) . . . . ?
C19 C4 C5 C6 -168.9(13) . . . . ?
C3 C4 C5 C25 179.0(13) . . . . ?
C19 C4 C5 C25 9(2) . . . . ?
C2 N1 C6 C5 0(2) . . . . ?
Rh1 N1 C6 C5 172.1(10) . . . . ?
C2 N1 C6 C31 -177.6(12) . . . . ?
Rh1 N1 C6 C31 -5.6(15) . . . . ?
C4 C5 C6 N1 -3(2) . . . . ?
C25 C5 C6 N1 179.0(13) . . . . ?
C4 C5 C6 C31 174.1(14) . . . . ?
C25 C5 C6 C31 -4(2) . . . . ?
N1 C2 C7 N8 -14.2(18) . . . . ?
C3 C2 C7 N8 164.0(14) . . . . ?
N1 C2 C7 C12 164.9(13) . . . . ?
C3 C2 C7 C12 -17(2) . . . . ?
C12 C7 N8 C9 6(2) . . . . ?
C2 C7 N8 C9 -174.6(13) . . . . ?
C12 C7 N8 Rh1 -168.8(11) . . . . ?
C2 C7 N8 Rh1 10.4(15) . . . . ?
N1 Rh1 N8 C9 -178.3(13) . . . . ?
C32 Rh1 N8 C9 -172.6(16) . . . . ?
N37 Rh1 N8 C9 2.2(13) . . . . ?
N44 Rh1 N8 C9 85.4(13) . . . . ?
C68 Rh1 N8 C9 -75.0(13) . . . . ?
N1 Rh1 N8 C7 -3.6(9) . . . . ?
C32 Rh1 N8 C7 2(2) . . . . ?
N37 Rh1 N8 C7 176.9(9) . . . . ?
N44 Rh1 N8 C7 -99.9(10) . . . . ?
C68 Rh1 N8 C7 99.7(10) . . . . ?
C7 N8 C9 C10 -8(2) . . . . ?
Rh1 N8 C9 C10 166.6(12) . . . . ?
N8 C9 C10 C11 3(3) . . . . ?
C9 C10 C11 C12 3(3) . . . . ?
C10 C11 C12 C7 -5(2) . . . . ?
N8 C7 C12 C11 0(2) . . . . ?
C2 C7 C12 C11 -178.9(14) . . . . ?
C4 C3 C13 C14 96.5(18) . . . . ?
C2 C3 C13 C14 -86.2(18) . . . . ?
C4 C3 C13 C18 -77.8(18) . . . . ?
C2 C3 C13 C18 99.5(17) . . . . ?
C18 C13 C14 C15 -1(2) . . . . ?
C3 C13 C14 C15 -175.4(14) . . . . ?
C13 C14 C15 C16 2(3) . . . . ?
C14 C15 C16 C17 -5(3) . . . . ?
C15 C16 C17 C18 6(3) . . . . ?
C14 C13 C18 C17 2(2) . . . . ?
C3 C13 C18 C17 176.6(13) . . . . ?
C16 C17 C18 C13 -5(2) . . . . ?
C3 C4 C19 C20 -74.7(19) . . . . ?
C5 C4 C19 C20 95.5(17) . . . . ?
C3 C4 C19 C24 106.8(16) . . . . ?
C5 C4 C19 C24 -83.0(18) . . . . ?
C24 C19 C20 C21 -1(2) . . . . ?
C4 C19 C20 C21 -179.8(15) . . . . ?
C19 C20 C21 C22 2(2) . . . . ?
C20 C21 C22 C23 -3(2) . . . . ?
C21 C22 C23 C24 2(2) . . . . ?
C20 C19 C24 C23 1(2) . . . . ?
C4 C19 C24 C23 179.5(13) . . . . ?
C22 C23 C24 C19 -2(2) . . . . ?
C6 C5 C25 C30 88.6(19) . . . . ?
C4 C5 C25 C30 -89.1(18) . . . . ?
C6 C5 C25 C26 -91.9(18) . . . . ?
C4 C5 C25 C26 90.4(17) . . . . ?
C30 C25 C26 C27 -2(2) . . . . ?
C5 C25 C26 C27 178.5(14) . . . . ?
C25 C26 C27 C28 -2(2) . . . . ?
C26 C27 C28 C29 5(3) . . . . ?
C27 C28 C29 C30 -3(3) . . . . ?
C28 C29 C30 C25 -1(3) . . . . ?
C26 C25 C30 C29 4(2) . . . . ?
C5 C25 C30 C29 -176.8(15) . . . . ?
N1 C6 C31 C32 3.0(18) . . . . ?
C5 C6 C31 C32 -174.6(14) . . . . ?
N1 C6 C31 C36 -174.5(14) . . . . ?
C5 C6 C31 C36 8(2) . . . . ?
C36 C31 C32 C33 -6(2) . . . . ?
C6 C31 C32 C33 176.7(13) . . . . ?
C36 C31 C32 Rh1 178.5(12) . . . . ?
C6 C31 C32 Rh1 0.9(17) . . . . ?
N1 Rh1 C32 C31 -3.0(11) . . . . ?
N37 Rh1 C32 C31 176.4(11) . . . . ?
N44 Rh1 C32 C31 93.8(11) . . . . ?
C68 Rh1 C32 C31 -105.3(11) . . . . ?
N8 Rh1 C32 C31 -9(2) . . . . ?
N1 Rh1 C32 C33 -178.3(14) . . . . ?
N37 Rh1 C32 C33 1.1(14) . . . . ?
N44 Rh1 C32 C33 -81.5(14) . . . . ?
C68 Rh1 C32 C33 79.4(14) . . . . ?
N8 Rh1 C32 C33 176.1(12) . . . . ?
C31 C32 C33 C34 3(2) . . . . ?
Rh1 C32 C33 C34 178.2(12) . . . . ?
C32 C33 C34 C35 -1(3) . . . . ?
C33 C34 C35 C36 1(3) . . . . ?
C34 C35 C36 C31 -3(3) . . . . ?
C32 C31 C36 C35 6(3) . . . . ?
C6 C31 C36 C35 -176.6(16) . . . . ?
N1 Rh1 N37 C42 95(7) . . . . ?
C32 Rh1 N37 C42 86.5(11) . . . . ?
N44 Rh1 N37 C42 176.6(10) . . . . ?
C68 Rh1 N37 C42 -6.6(10) . . . . ?
N8 Rh1 N37 C42 -91.8(10) . . . . ?
N1 Rh1 N37 C38 -76(7) . . . . ?
C32 Rh1 N37 C38 -84.6(10) . . . . ?
N44 Rh1 N37 C38 5.5(10) . . . . ?
C68 Rh1 N37 C38 -177.6(10) . . . . ?
N8 Rh1 N37 C38 97.1(10) . . . . ?
C42 N37 C38 C39 -9(2) . . . . ?
Rh1 N37 C38 C39 161.5(10) . . . . ?
C42 N37 C38 C43 -180.0(12) . . . . ?
Rh1 N37 C38 C43 -9.6(15) . . . . ?
N37 C38 C39 C40 6.7(19) . . . . ?
C43 C38 C39 C40 176.4(13) . . . . ?
N37 C38 C39 C49 -171.4(12) . . . . ?
C43 C38 C39 C49 -2(2) . . . . ?
C38 C39 C40 C41 1.3(19) . . . . ?
C49 C39 C40 C41 179.4(12) . . . . ?
C38 C39 C40 C55 -172.7(12) . . . . ?
C49 C39 C40 C55 5.5(19) . . . . ?
C39 C40 C41 C42 -7.3(19) . . . . ?
C55 C40 C41 C42 166.7(12) . . . . ?
C39 C40 C41 C61 177.0(13) . . . . ?
C55 C40 C41 C61 -8.9(19) . . . . ?
C38 N37 C42 C41 2(2) . . . . ?
Rh1 N37 C42 C41 -167.7(10) . . . . ?
C38 N37 C42 C67 -177.1(12) . . . . ?
Rh1 N37 C42 C67 12.8(15) . . . . ?
C40 C41 C42 N37 5.5(19) . . . . ?
C61 C41 C42 N37 -179.0(13) . . . . ?
C40 C41 C42 C67 -175.1(12) . . . . ?
C61 C41 C42 C67 0(2) . . . . ?
N37 C38 C43 C48 -163.7(14) . . . . ?
C39 C38 C43 C48 26(2) . . . . ?
N37 C38 C43 N44 9.8(18) . . . . ?
C39 C38 C43 N44 -160.2(14) . . . . ?
C48 C43 N44 C45 -9(2) . . . . ?
C38 C43 N44 C45 177.0(13) . . . . ?
C48 C43 N44 Rh1 169.0(10) . . . . ?
C38 C43 N44 Rh1 -5.2(15) . . . . ?
N1 Rh1 N44 C45 -6.6(14) . . . . ?
C32 Rh1 N44 C45 -87.9(14) . . . . ?
N37 Rh1 N44 C45 177.5(14) . . . . ?
C68 Rh1 N44 C45 168.3(13) . . . . ?
N8 Rh1 N44 C45 73.1(14) . . . . ?
N1 Rh1 N44 C43 176.0(10) . . . . ?
C32 Rh1 N44 C43 94.7(10) . . . . ?
N37 Rh1 N44 C43 0.0(10) . . . . ?
C68 Rh1 N44 C43 -9(2) . . . . ?
N8 Rh1 N44 C43 -104.4(10) . . . . ?
C43 N44 C45 C46 6(2) . . . . ?
Rh1 N44 C45 C46 -171.4(12) . . . . ?
N44 C45 C46 C47 1(2) . . . . ?
C45 C46 C47 C48 -4(2) . . . . ?
C46 C47 C48 C43 1(2) . . . . ?
N44 C43 C48 C47 6(2) . . . . ?
C38 C43 C48 C47 179.2(14) . . . . ?
C40 C39 C49 C54 -108.7(15) . . . . ?
C38 C39 C49 C54 69.4(18) . . . . ?
C40 C39 C49 C50 72.3(18) . . . . ?
C38 C39 C49 C50 -109.7(16) . . . . ?
C54 C49 C50 C51 -1(2) . . . . ?
C39 C49 C50 C51 177.8(14) . . . . ?
C49 C50 C51 C52 0(2) . . . . ?
C50 C51 C52 C53 1(3) . . . . ?
C51 C52 C53 C54 -1(3) . . . . ?
C50 C49 C54 C53 2(2) . . . . ?
C39 C49 C54 C53 -177.4(14) . . . . ?
C52 C53 C54 C49 0(2) . . . . ?
C39 C40 C55 C56 -95.7(17) . . . . ?
C41 C40 C55 C56 90.0(17) . . . . ?
C39 C40 C55 C60 83.3(18) . . . . ?
C41 C40 C55 C60 -91.1(16) . . . . ?
C60 C55 C56 C57 1(2) . . . . ?
C40 C55 C56 C57 -179.8(14) . . . . ?
C55 C56 C57 C58 -2(3) . . . . ?
C56 C57 C58 C59 3(3) . . . . ?
C57 C58 C59 C60 -3(3) . . . . ?
C56 C55 C60 C59 -1(3) . . . . ?
C40 C55 C60 C59 180.0(15) . . . . ?
C58 C59 C60 C55 2(3) . . . . ?
C40 C41 C61 C62 91.8(18) . . . . ?
C42 C41 C61 C62 -83.5(19) . . . . ?
C40 C41 C61 C66 -90.8(16) . . . . ?
C42 C41 C61 C66 94.0(17) . . . . ?
C66 C61 C62 C63 -2(2) . . . . ?
C41 C61 C62 C63 175.8(15) . . . . ?
C61 C62 C63 C64 0(3) . . . . ?
C62 C63 C64 C65 1(3) . . . . ?
C63 C64 C65 C66 -1(3) . . . . ?
C64 C65 C66 C61 0(2) . . . . ?
C62 C61 C66 C65 1(2) . . . . ?
C41 C61 C66 C65 -176.1(14) . . . . ?
N37 C42 C67 C68 -13.3(17) . . . . ?
C41 C42 C67 C68 167.3(13) . . . . ?
N37 C42 C67 C72 167.8(14) . . . . ?
C41 C42 C67 C72 -12(2) . . . . ?
C72 C67 C68 C69 -1(2) . . . . ?
C42 C67 C68 C69 179.8(11) . . . . ?
C72 C67 C68 Rh1 -173.1(10) . . . . ?
C42 C67 C68 Rh1 7.9(14) . . . . ?
N1 Rh1 C68 C67 -177.3(10) . . . . ?
C32 Rh1 C68 C67 -95.4(11) . . . . ?
N37 Rh1 C68 C67 -1.4(10) . . . . ?
N44 Rh1 C68 C67 8(2) . . . . ?
N8 Rh1 C68 C67 104.0(10) . . . . ?
N1 Rh1 C68 C69 11.6(12) . . . . ?
C32 Rh1 C68 C69 93.6(12) . . . . ?
N37 Rh1 C68 C69 -172.5(12) . . . . ?
N44 Rh1 C68 C69 -163.1(14) . . . . ?
N8 Rh1 C68 C69 -67.1(11) . . . . ?
C67 C68 C69 C70 2(2) . . . . ?
Rh1 C68 C69 C70 173.4(11) . . . . ?
C68 C69 C70 C71 -4(2) . . . . ?
C69 C70 C71 C72 4(2) . . . . ?
C68 C67 C72 C71 1(2) . . . . ?
C42 C67 C72 C71 -179.7(13) . . . . ?
C70 C71 C72 C67 -3(2) . . . . ?
